data_4003571
loop_
_publ_author_name
'Yamaguchi, Yuji'
'Kojiguchi, Yuka'
'Kawata, So'
'Mori, Tatsuya'
'Okamoto, Kazuo'
'Tsutsui, Masanori'
'Koganezawa, Tomoyuki'
'Katagiri, Hiroshi'
'Yasuda, Takuma'

_publ_section_title
;
 Solution-Processable Organic Semiconductors Featuring S-Shaped
 Dinaphthothienothiophene (S-DNTT): Effects of Alkyl Chain Length on
 Self-Organization and Carrier Transport Properties
;
_journal_name_full 'Chemistry of Materials'
_journal_paper_doi 10.1021/acs.chemmater.0c01740
_journal_year 2020
_chemical_formula_moiety 'C15 H14 S'
_chemical_formula_sum 'C15 H14 S'
_chemical_formula_weight 226.32
_chemical_name_common S-DNTT-4
_space_group_crystal_system triclinic
_space_group_IT_number 2
_space_group_name_Hall '-P 1'
_space_group_name_H-M_alt 'P -1'
_atom_sites_solution_hydrogens geom
_atom_sites_solution_primary dual
_audit_creation_date 2019-07-18
_audit_creation_method
;
Olex2 1.2
(compiled 2018.05.29 svn.r3508 for OlexSys, GUI svn.r5506)
;
_cell_angle_alpha 96.494(3)
_cell_angle_beta 90.898(4)
_cell_angle_gamma 101.587(4)
_cell_formula_units_Z 2
_cell_length_a 4.8135(2)
_cell_length_b 7.9484(3)
_cell_length_c 14.8781(6)
_cell_measurement_reflns_used 6358
_cell_measurement_temperature 123
_cell_measurement_theta_max 30.5470
_cell_measurement_theta_min 2.5840
_cell_volume 553.62(4)
_computing_cell_refinement 'CrysAlisPro 1.171.39.46e (Rigaku OD, 2018)'
_computing_data_collection 'CrysAlisPro 1.171.39.46e (Rigaku OD, 2018)'
_computing_data_reduction 'CrysAlisPro 1.171.39.46e (Rigaku OD, 2018)'
_computing_molecular_graphics 'Olex2 (Dolomanov et al., 2009)'
_computing_publication_material 'Olex2 (Dolomanov et al., 2009)'
_computing_structure_refinement 'ShelXL (Sheldrick, 2015)'
_computing_structure_solution 'ShelXT (Sheldrick, 2015)'
_diffrn_ambient_temperature 123
_diffrn_detector 'Rigaku HyPix-6000 area detector'
_diffrn_detector_area_resol_mean 10.0
_diffrn_detector_type 'HPC area detector'
_diffrn_measured_fraction_theta_full 1.000
_diffrn_measured_fraction_theta_max 1.000
_diffrn_measurement_details
;
List of Runs (angles in degrees, time in seconds):

  # Type    Start    End  Width  t~exp~   \w     \q     \k     \f   Frames
--------------------------------------------------------------------------
  1  \w    -84.00  94.00   0.50    5.00    --    5.00  45.00  60.00  356
  2  \w    -99.00  79.00   0.50    5.00    --  -10.30  45.00   0.00  356
  3  \w    -99.00  79.00   0.50    5.00    --  -10.30  45.00  90.00  356
  4  \w    -99.00  79.00   0.50    5.00    --  -10.30  45.00 150.00  356
  5  \w    -84.00 -59.00   0.50    5.00    --    5.00  45.00 120.00   50
;
_diffrn_measurement_device 'three-circle diffractometer'
_diffrn_measurement_device_type 'Rigaku AFC HyPix-6000'
_diffrn_measurement_method '\w scans'
_diffrn_orient_matrix_type 'CrysAlisPro convention (1999,Acta A55,543-557)'
_diffrn_orient_matrix_UB_11 0.0002975000
_diffrn_orient_matrix_UB_12 0.0208789000
_diffrn_orient_matrix_UB_13 0.0476354000
_diffrn_orient_matrix_UB_21 -0.0552139000
_diffrn_orient_matrix_UB_22 -0.0881217000
_diffrn_orient_matrix_UB_23 0.0047215000
_diffrn_orient_matrix_UB_31 0.1400462000
_diffrn_orient_matrix_UB_32 -0.0146729000
_diffrn_orient_matrix_UB_33 0.0037963000
_diffrn_radiation_monochromator 'multi-layer mirror optics'
_diffrn_radiation_probe x-ray
_diffrn_radiation_type MoK\a
_diffrn_radiation_wavelength 0.71073
_diffrn_reflns_av_R_equivalents 0.0380
_diffrn_reflns_av_unetI/netI 0.0308
_diffrn_reflns_Laue_measured_fraction_full 1.000
_diffrn_reflns_Laue_measured_fraction_max 1.000
_diffrn_reflns_limit_h_max 6
_diffrn_reflns_limit_h_min -6
_diffrn_reflns_limit_k_max 10
_diffrn_reflns_limit_k_min -10
_diffrn_reflns_limit_l_max 19
_diffrn_reflns_limit_l_min -19
_diffrn_reflns_number 12732
_diffrn_reflns_point_group_measured_fraction_full 1.000
_diffrn_reflns_point_group_measured_fraction_max 1.000
_diffrn_reflns_theta_full 25.242
_diffrn_reflns_theta_max 27.466
_diffrn_reflns_theta_min 2.634
_diffrn_source 'rotating anode X-ray generator'
_diffrn_source_type FR-E+
_exptl_absorpt_coefficient_mu 0.258
_exptl_absorpt_correction_T_max 1.00000
_exptl_absorpt_correction_T_min 0.87921
_exptl_absorpt_correction_type multi-scan
_exptl_absorpt_process_details
;
CrysAlisPro 1.171.39.46e (Rigaku Oxford Diffraction, 2018)
Empirical absorption correction using spherical harmonics,
 implemented in SCALE3 ABSPACK scaling algorithm.
;
_exptl_crystal_colour yellow
_exptl_crystal_colour_primary yellow
_exptl_crystal_density_diffrn 1.358
_exptl_crystal_description prism
_exptl_crystal_F_000 240
_exptl_crystal_size_max 0.2
_exptl_crystal_size_mid 0.03
_exptl_crystal_size_min 0.02
_refine_diff_density_max 0.343
_refine_diff_density_min -0.269
_refine_diff_density_rms 0.053
_refine_ls_extinction_method none
_refine_ls_goodness_of_fit_ref 1.038
_refine_ls_hydrogen_treatment constr
_refine_ls_matrix_type full
_refine_ls_number_parameters 146
_refine_ls_number_reflns 2539
_refine_ls_number_restraints 0
_refine_ls_restrained_S_all 1.038
_refine_ls_R_factor_all 0.0377
_refine_ls_R_factor_gt 0.0313
_refine_ls_shift/su_max 0.001
_refine_ls_shift/su_mean 0.000
_refine_ls_structure_factor_coef Fsqd
_refine_ls_weighting_details 'w=1/[\s^2^(Fo^2^)+(0.0406P)^2^+0.2355P] where P=(Fo^2^+2Fc^2^)/3'
_refine_ls_weighting_scheme calc
_refine_ls_wR_factor_gt 0.0805
_refine_ls_wR_factor_ref 0.0838
_reflns_Friedel_coverage 0.000
_reflns_number_gt 2252
_reflns_number_total 2539
_reflns_threshold_expression 'I > 2\s(I)'
_cod_data_source_file cm0c01740_si_002.cif
_cod_data_source_block S-DNTT-4
_cod_database_code 4003571
_shelx_shelxl_version_number 2018/3
_chemical_oxdiff_formula 'C H S'
_shelx_space_group_comment
;
The symmetry employed for this shelxl refinement is uniquely defined
by the following loop, which should always be used as a source of
symmetry information in preference to the above space-group names.
They are only intended as comments.
;
_shelx_estimated_absorpt_t_max 0.995
_shelx_estimated_absorpt_t_min 0.950
_reflns_odcompleteness_completeness 99.96
_reflns_odcompleteness_iscentric 1
_reflns_odcompleteness_theta 27.42
_olex2_refinement_description
;
1. Fixed Uiso
 At 1.2 times of:
  All C(H) groups, All C(H,H) groups
 At 1.5 times of:
  All C(H,H,H) groups
2.a Secondary CH2 refined with riding coordinates:
 C13(H13A,H13B), C12(H12A,H12B), C14(H14A,H14B)
2.b Aromatic/amide H refined with riding coordinates:
 C5(H5), C8(H8), C11(H11), C9(H9), C4(H4)
2.c Idealised Me refined as rotating group:
 C15(H15A,H15B,H15C)
;
_olex2_submission_special_instructions 'No special instructions were received'
_oxdiff_exptl_absorpt_empirical_details
;
Empirical correction (ABSPACK) includes:
- Absorption correction using spherical harmonics
- Frame scaling
;
_oxdiff_exptl_absorpt_empirical_full_max 1.278
_oxdiff_exptl_absorpt_empirical_full_min 0.844

loop_
_space_group_symop_operation_xyz
'x, y, z'
'-x, -y, -z'

loop_
_atom_site_label
_atom_site_type_symbol
_atom_site_fract_x
_atom_site_fract_y
_atom_site_fract_z
_atom_site_U_iso_or_equiv
_atom_site_adp_type
_atom_site_occupancy
_atom_site_site_symmetry_order
_atom_site_calc_flag
_atom_site_refinement_flags_posn
_atom_site_refinement_flags_adp
_atom_site_refinement_flags_occupancy
_atom_site_disorder_assembly
_atom_site_disorder_group
S1 S 0.97745(7) 0.21146(4) 0.43129(2) 0.01329(11) Uani 1 1 d . . . . .
C2 C 0.7845(3) 0.05877(16) 0.59360(8) 0.0119(2) Uani 1 1 d . . . . .
C6 C 0.4975(3) 0.13107(16) 0.72151(8) 0.0131(3) Uani 1 1 d . . . . .
C7 C 0.6199(3) 0.17290(16) 0.63839(8) 0.0122(2) Uani 1 1 d . . . . .
C5 C 0.5427(3) -0.01968(16) 0.75826(9) 0.0147(3) Uani 1 1 d . . . . .
H5 H 0.461641 -0.045760 0.814117 0.018 Uiso 1 1 calc R . . . .
C3 C 0.8185(3) -0.08788(16) 0.63241(8) 0.0128(3) Uani 1 1 d . . . . .
C8 C 0.5736(3) 0.32363(16) 0.60441(9) 0.0144(3) Uani 1 1 d . . . . .
H8 H 0.653817 0.353725 0.549032 0.017 Uiso 1 1 calc R . . . .
C1 C 0.9312(3) 0.06751(15) 0.51113(8) 0.0122(2) Uani 1 1 d . . . . .
C10 C 0.2905(3) 0.38857(16) 0.73279(9) 0.0142(3) Uani 1 1 d . . . . .
C11 C 0.3336(3) 0.24107(17) 0.76642(9) 0.0146(3) Uani 1 1 d . . . . .
H11 H 0.250526 0.212359 0.821613 0.017 Uiso 1 1 calc R . . . .
C13 C 0.2560(3) 0.58766(17) 0.87556(9) 0.0155(3) Uani 1 1 d . . . . .
H13A H 0.446453 0.657059 0.866502 0.019 Uiso 1 1 calc R . . . .
H13B H 0.281798 0.494228 0.911640 0.019 Uiso 1 1 calc R . . . .
C12 C 0.1201(3) 0.50656(17) 0.78361(9) 0.0156(3) Uani 1 1 d . . . . .
H12A H -0.072292 0.439453 0.792309 0.019 Uiso 1 1 calc R . . . .
H12B H 0.099706 0.599687 0.746627 0.019 Uiso 1 1 calc R . . . .
C9 C 0.4135(3) 0.42800(16) 0.65045(9) 0.0147(3) Uani 1 1 d . . . . .
H9 H 0.385289 0.529023 0.626094 0.018 Uiso 1 1 calc R . . . .
C4 C 0.6994(3) -0.12755(16) 0.71537(9) 0.0148(3) Uani 1 1 d . . . . .
H4 H 0.727649 -0.227409 0.740884 0.018 Uiso 1 1 calc R . . . .
C14 C 0.0839(3) 0.70315(18) 0.92911(9) 0.0187(3) Uani 1 1 d . . . . .
H14A H 0.054414 0.795468 0.892763 0.022 Uiso 1 1 calc R . . . .
H14B H -0.104887 0.633448 0.939809 0.022 Uiso 1 1 calc R . . . .
C15 C 0.2279(3) 0.78557(19) 1.01959(10) 0.0256(3) Uani 1 1 d . . . . .
H15A H 0.418854 0.849918 1.009667 0.038 Uiso 1 1 calc GR . . . .
H15B H 0.241399 0.695113 1.058120 0.038 Uiso 1 1 calc GR . . . .
H15C H 0.116462 0.864795 1.049325 0.038 Uiso 1 1 calc GR . . . .

loop_
_atom_site_aniso_label
_atom_site_aniso_U_11
_atom_site_aniso_U_22
_atom_site_aniso_U_33
_atom_site_aniso_U_23
_atom_site_aniso_U_13
_atom_site_aniso_U_12
S1 0.01559(17) 0.01261(16) 0.01318(16) 0.00284(11) 0.00169(11) 0.00561(12)
C2 0.0113(6) 0.0120(6) 0.0117(6) -0.0002(4) -0.0020(5) 0.0015(5)
C6 0.0116(6) 0.0128(6) 0.0138(6) 0.0004(5) -0.0008(5) 0.0008(5)
C7 0.0104(6) 0.0121(6) 0.0127(6) -0.0008(5) -0.0021(5) 0.0009(5)
C5 0.0151(6) 0.0155(6) 0.0132(6) 0.0029(5) 0.0016(5) 0.0012(5)
C3 0.0117(6) 0.0127(6) 0.0136(6) -0.0001(5) -0.0007(5) 0.0028(5)
C8 0.0152(6) 0.0153(6) 0.0125(6) 0.0018(5) -0.0003(5) 0.0027(5)
C1 0.0122(5) 0.0109(6) 0.0131(6) 0.0006(4) -0.0018(5) 0.0021(5)
C10 0.0105(6) 0.0154(6) 0.0155(6) -0.0026(5) -0.0020(5) 0.0024(5)
C11 0.0128(6) 0.0158(6) 0.0146(6) 0.0006(5) 0.0020(5) 0.0020(5)
C13 0.0144(6) 0.0163(6) 0.0159(6) 0.0010(5) 0.0008(5) 0.0039(5)
C12 0.0135(6) 0.0182(6) 0.0160(6) 0.0000(5) 0.0012(5) 0.0066(5)
C9 0.0156(6) 0.0136(6) 0.0153(6) 0.0009(5) -0.0021(5) 0.0045(5)
C4 0.0157(6) 0.0136(6) 0.0154(6) 0.0036(5) -0.0012(5) 0.0027(5)
C14 0.0203(7) 0.0187(7) 0.0172(6) -0.0001(5) 0.0035(5) 0.0053(5)
C15 0.0315(8) 0.0232(7) 0.0194(7) -0.0029(6) 0.0032(6) 0.0020(6)

loop_
_atom_type_symbol
_atom_type_description
_atom_type_scat_dispersion_real
_atom_type_scat_dispersion_imag
_atom_type_scat_source
C C 0.0033 0.0016 'International Tables Vol C Tables 4.2.6.8 and 6.1.1.4'
H H 0.0000 0.0000 'International Tables Vol C Tables 4.2.6.8 and 6.1.1.4'
S S 0.1246 0.1234 'International Tables Vol C Tables 4.2.6.8 and 6.1.1.4'

loop_
_geom_angle_atom_site_label_1
_geom_angle_atom_site_label_2
_geom_angle_atom_site_label_3
_geom_angle
_geom_angle_site_symmetry_1
_geom_angle_site_symmetry_3
_geom_angle_publ_flag
C1 S1 C3 90.97(6) . 2_756 ?
C3 C2 C7 119.40(11) . . ?
C3 C2 C1 110.00(11) . . ?
C1 C2 C7 130.59(11) . . ?
C7 C6 C5 119.81(11) . . ?
C11 C6 C7 119.05(11) . . ?
C11 C6 C5 121.14(12) . . ?
C6 C7 C2 118.13(11) . . ?
C8 C7 C2 123.48(11) . . ?
C8 C7 C6 118.39(11) . . ?
C4 C5 C6 121.76(12) . . ?
C2 C3 S1 113.11(9) . 2_756 ?
C2 C3 C4 122.20(11) . . ?
C4 C3 S1 124.69(10) . 2_756 ?
C9 C8 C7 120.81(12) . . ?
C2 C1 S1 134.08(10) . . ?
C1 C1 S1 111.59(13) 2_756 . ?
C1 C1 C2 114.32(14) 2_756 . ?
C11 C10 C12 120.97(12) . . ?
C11 C10 C9 118.05(11) . . ?
C9 C10 C12 120.97(11) . . ?
C10 C11 C6 122.11(12) . . ?
C12 C13 C14 113.77(11) . . ?
C10 C12 C13 112.85(10) . . ?
C8 C9 C10 121.58(12) . . ?
C5 C4 C3 118.69(12) . . ?
C15 C14 C13 112.59(12) . . ?

loop_
_geom_bond_atom_site_label_1
_geom_bond_atom_site_label_2
_geom_bond_distance
_geom_bond_site_symmetry_2
_geom_bond_publ_flag
S1 C3 1.7420(12) 2_756 ?
S1 C1 1.7271(13) . ?
C2 C7 1.4363(17) . ?
C2 C3 1.3945(17) . ?
C2 C1 1.4267(17) . ?
C6 C7 1.4228(17) . ?
C6 C5 1.4253(18) . ?
C6 C11 1.4122(17) . ?
C7 C8 1.4076(17) . ?
C5 C4 1.3645(18) . ?
C3 C4 1.4104(17) . ?
C8 C9 1.3771(18) . ?
C1 C1 1.383(2) 2_756 ?
C10 C11 1.3767(18) . ?
C10 C12 1.5138(17) . ?
C10 C9 1.4088(18) . ?
C13 C12 1.5225(18) . ?
C13 C14 1.5248(17) . ?
C14 C15 1.5203(19) . ?
